data_2238058
loop_
_publ_author_name
'Tapala, Weerinradah'
'Prior, Timothy J.'
'Rujiwatra, Apinpus'

_publ_section_title
;
 \m~3~-Methoxido-\k^3^<i>O</i>:<i>O</i>:<i>O</i>-tris(\m-<small>L</small>-<i>p</i>-tyrosinato-\k^3^<i>N</i>,<i>O</i>:<i>O</i>)tris(<small>L</small>-<i>p</i>-tyrosinato-\k^2^<i>N</i>,<i>O</i>)trinickel(II,III)
 methanol tetrasolvate
;
_journal_coeditor_code TK5221
_journal_issue 5
_journal_name_full 'Acta Crystallographica Section E'
_journal_page_first m286
_journal_page_last m287
_journal_paper_doi 10.1107/S1600536813010696
_journal_volume 69
_journal_year 2013
_chemical_formula_iupac '[Ni3 (C9 H10 N O3)6 (C H3 O)], 4C H4 O'
_chemical_formula_moiety 'C55 H63 N6 Ni3 O19, 4(C O)'
_chemical_formula_sum 'C59 H63 N6 Ni3 O23'
_chemical_formula_weight 1400.28
_chemical_name_systematic
'\m~3~-Methoxido-\k^3^<i>O</i>:<i>O</i>:<i>O</i>-tris(\m-<i>L</i>-<i>p</i>-tyrosinato-\k^3^<i>N</i>,<i>O</i>:<i>O</i>)tris(<i>L</i>-<i>p</i>-tyrosinato-\k^2^<i>N</i>,<i>O</i>)trinickel(II,III) methanol tetrasolvate'
_space_group_IT_number 4
_symmetry_cell_setting monoclinic
_symmetry_space_group_name_Hall 'P 2yb'
_symmetry_space_group_name_H-M 'P 1 21 1'
_atom_sites_solution_hydrogens geom
_atom_sites_solution_primary direct
_atom_sites_solution_secondary difmap
_audit_creation_method SHELXL-97
_cell_angle_alpha 90.00
_cell_angle_beta 96.740(4)
_cell_angle_gamma 90.00
_cell_formula_units_Z 2
_cell_length_a 12.5688(6)
_cell_length_b 25.3381(9)
_cell_length_c 13.1058(7)
_cell_measurement_reflns_used 3495
_cell_measurement_temperature 150(2)
_cell_measurement_theta_max 28.25
_cell_measurement_theta_min 1.55
_cell_volume 4145.0(3)
_computing_cell_refinement 'X-AREA (Stoe & Cie, 2002)'
_computing_data_collection 'X-AREA (Stoe & Cie, 2002)'
_computing_data_reduction 'X-AREA (Stoe & Cie, 2002)'
_computing_molecular_graphics 'DIAMOND (Brandenburg, 2006)'
_computing_publication_material 'publCIF (Westrip, 2010)'
_computing_structure_refinement 'SHELXL97 (Sheldrick, 2008)'
_computing_structure_solution 'SHELXS97 (Sheldrick, 2008)'
_diffrn_ambient_temperature 150(2)
_diffrn_detector_area_resol_mean 6.67
_diffrn_measured_fraction_theta_full 1.000
_diffrn_measured_fraction_theta_max 1.000
_diffrn_measurement_device_type 'Stoe IPDS2'
_diffrn_measurement_method ' \w scans'
_diffrn_radiation_monochromator graphite
_diffrn_radiation_source 'fine-focus sealed tube'
_diffrn_radiation_type MoK\a
_diffrn_radiation_wavelength 0.71073
_diffrn_reflns_av_R_equivalents 0.0735
_diffrn_reflns_av_sigmaI/netI 0.0848
_diffrn_reflns_limit_h_max 15
_diffrn_reflns_limit_h_min -15
_diffrn_reflns_limit_k_max 31
_diffrn_reflns_limit_k_min -31
_diffrn_reflns_limit_l_max 14
_diffrn_reflns_limit_l_min -16
_diffrn_reflns_number 41350
_diffrn_reflns_theta_full 26.14
_diffrn_reflns_theta_max 26.14
_diffrn_reflns_theta_min 1.61
_exptl_absorpt_coefficient_mu 0.738
_exptl_absorpt_correction_T_max 0.7803
_exptl_absorpt_correction_T_min 0.7161
_exptl_absorpt_correction_type analytical
_exptl_absorpt_process_details
;
(a face-indexed absorption correction was applied using the
Tompa method; Meulenaer de & Tompa, 1965)
;
_exptl_crystal_colour light-blue
_exptl_crystal_density_diffrn 1.122
_exptl_crystal_density_method 'not measured'
_exptl_crystal_description block
_exptl_crystal_F_000 1454
_exptl_crystal_size_max 0.36
_exptl_crystal_size_mid 0.35
_exptl_crystal_size_min 0.34
_refine_diff_density_max 0.828
_refine_diff_density_min -0.378
_refine_ls_abs_structure_details 'Flack (1983), 8080 Friedel pairs'
_refine_ls_abs_structure_Flack 0.023(9)
_refine_ls_extinction_method none
_refine_ls_goodness_of_fit_ref 0.878
_refine_ls_hydrogen_treatment constr
_refine_ls_matrix_type full
_refine_ls_number_parameters 780
_refine_ls_number_reflns 16565
_refine_ls_number_restraints 1
_refine_ls_restrained_S_all 0.878
_refine_ls_R_factor_all 0.0525
_refine_ls_R_factor_gt 0.0401
_refine_ls_shift/su_max 0.002
_refine_ls_shift/su_mean 0.000
_refine_ls_structure_factor_coef Fsqd
_refine_ls_weighting_details 'calc w=1/[\s^2^(Fo^2^)+(0.0444P)^2^] where P=(Fo^2^+2Fc^2^)/3'
_refine_ls_weighting_scheme calc
_refine_ls_wR_factor_gt 0.0945
_refine_ls_wR_factor_ref 0.0969
_reflns_number_gt 11845
_reflns_number_total 16565
_reflns_threshold_expression I>2\s(I)
_cod_data_source_file tk5221.cif
_cod_data_source_block I
_cod_original_sg_symbol_H-M 'P 21'
_cod_database_code 2238058
_cod_database_fobs_code 2238058

loop_
_symmetry_equiv_pos_as_xyz
'x, y, z'
'-x, y+1/2, -z'

loop_
_atom_site_type_symbol
_atom_site_label
_atom_site_fract_x
_atom_site_fract_y
_atom_site_fract_z
_atom_site_U_iso_or_equiv
_atom_site_adp_type
_atom_site_calc_flag
_atom_site_refinement_flags
_atom_site_occupancy
_atom_site_symmetry_multiplicity
Ni Ni1 0.67401(3) 0.209152(16) 0.66058(4) 0.03463(11) Uani d . 1 1
O O1M 0.64605(17) 0.28831(10) 0.62163(19) 0.0350(5) Uani d . 1 1
N N1 0.7077(2) 0.21031(14) 0.8182(2) 0.0432(7) Uani d . 1 1
H H1A 0.6691 0.2359 0.8440 0.052 Uiso calc R 1 1
H H1B 0.6884 0.1793 0.8439 0.052 Uiso calc R 1 1
O O1 0.83540(19) 0.22349(9) 0.6684(2) 0.0369(6) Uani d . 1 1
C C1 0.8803(3) 0.23246(14) 0.7588(3) 0.0404(9) Uani d . 1 1
O O2 0.9740(2) 0.25142(11) 0.7761(2) 0.0483(7) Uani d . 1 1
C C2 0.8238(3) 0.21973(14) 0.8507(3) 0.0426(9) Uani d . 1 1
H H2 0.8296 0.2507 0.8958 0.051 Uiso calc R 1 1
C C3 0.8785(3) 0.17307(16) 0.9118(3) 0.0477(10) Uani d . 1 1
H H3A 0.9498 0.1841 0.9403 0.057 Uiso calc R 1 1
H H3B 0.8385 0.1655 0.9691 0.057 Uiso calc R 1 1
C C4 0.8886(3) 0.12271(16) 0.8527(3) 0.0478(10) Uani d . 1 1
C C5 0.9647(3) 0.11715(17) 0.7819(4) 0.0558(11) Uani d . 1 1
H H5 1.0082 0.1459 0.7713 0.067 Uiso calc R 1 1
C C6 0.9773(4) 0.07274(18) 0.7297(4) 0.0614(12) Uani d . 1 1
H H6 1.0295 0.0707 0.6851 0.074 Uiso calc R 1 1
C C7 0.9103(4) 0.02862(17) 0.7426(4) 0.0590(12) Uani d . 1 1
C C8 0.8360(4) 0.03291(17) 0.8129(4) 0.0612(13) Uani d . 1 1
H H8 0.7916 0.0046 0.8234 0.073 Uiso calc R 1 1
C C9 0.8280(3) 0.07957(17) 0.8676(4) 0.0567(11) Uani d . 1 1
H H9 0.7795 0.0813 0.9159 0.068 Uiso calc R 1 1
O O3 0.9161(3) -0.01815(12) 0.6914(3) 0.0763(10) Uani d . 1 1
H H3 0.9644 -0.0166 0.6545 0.114 Uiso calc R 1 1
N N2 0.6949(2) 0.12825(11) 0.6396(3) 0.0416(8) Uani d . 1 1
H H2A 0.7321 0.1140 0.6957 0.050 Uiso calc R 1 1
H H2B 0.6310 0.1120 0.6282 0.050 Uiso calc R 1 1
O O4 0.66026(18) 0.20168(9) 0.5025(2) 0.0370(6) Uani d . 1 1
C C10 0.7201(3) 0.16670(13) 0.4722(3) 0.0363(9) Uani d . 1 1
O O5 0.7561(2) 0.16689(11) 0.3872(2) 0.0455(6) Uani d . 1 1
C C11 0.7544(3) 0.12247(13) 0.5498(3) 0.0405(9) Uani d . 1 1
H H11 0.8301 0.1285 0.5743 0.049 Uiso calc R 1 1
C C12 0.7462(3) 0.06642(14) 0.5046(4) 0.0524(11) Uani d . 1 1
H H12A 0.7801 0.0660 0.4418 0.063 Uiso calc R 1 1
H H12B 0.7859 0.0425 0.5527 0.063 Uiso calc R 1 1
C C13 0.6346(3) 0.04650(13) 0.4814(3) 0.0420(9) Uani d . 1 1
C C14 0.5666(3) 0.06193(14) 0.3962(4) 0.0467(10) Uani d . 1 1
H H14 0.5922 0.0858 0.3509 0.056 Uiso calc R 1 1
C C15 0.4626(3) 0.04394(14) 0.3745(4) 0.0473(10) Uani d . 1 1
H H15 0.4191 0.0556 0.3166 0.057 Uiso calc R 1 1
C C16 0.4246(3) 0.00790(15) 0.4418(3) 0.0476(10) Uani d . 1 1
C C17 0.4897(3) -0.00772(15) 0.5270(3) 0.0469(10) Uani d . 1 1
H H17 0.4648 -0.0318 0.5723 0.056 Uiso calc R 1 1
C C18 0.5934(3) 0.01222(16) 0.5464(3) 0.0501(10) Uani d . 1 1
H H18 0.6360 0.0018 0.6059 0.060 Uiso calc R 1 1
O O6 0.3242(2) -0.01120(10) 0.4159(2) 0.0552(8) Uani d . 1 1
H H6A 0.3093 -0.0318 0.4604 0.083 Uiso calc R 1 1
Ni Ni2 0.48220(3) 0.291099(15) 0.62530(4) 0.03586(11) Uani d . 1 1
N N3 0.4712(2) 0.37166(11) 0.6007(2) 0.0358(7) Uani d . 1 1
H H3C 0.5228 0.3820 0.5629 0.043 Uiso calc R 1 1
H H3D 0.4074 0.3794 0.5653 0.043 Uiso calc R 1 1
O O7 0.4971(2) 0.31369(9) 0.7749(2) 0.0407(6) Uani d . 1 1
C C19 0.5061(3) 0.36282(14) 0.7897(3) 0.0404(9) Uani d . 1 1
O O8 0.5333(3) 0.38163(11) 0.8774(2) 0.0601(8) Uani d . 1 1
C C20 0.4830(3) 0.40097(13) 0.7005(3) 0.0368(8) Uani d . 1 1
H H20 0.5445 0.4248 0.7010 0.044 Uiso calc R 1 1
C C21 0.3828(3) 0.43479(14) 0.7125(3) 0.0423(9) Uani d . 1 1
H H21A 0.3888 0.4487 0.7819 0.051 Uiso calc R 1 1
H H21B 0.3813 0.4645 0.6658 0.051 Uiso calc R 1 1
C C22 0.2789(3) 0.40506(13) 0.6917(3) 0.0390(9) Uani d . 1 1
C C23 0.2428(3) 0.37308(15) 0.7650(3) 0.0451(9) Uani d . 1 1
H H23 0.2813 0.3720 0.8301 0.054 Uiso calc R 1 1
C C24 0.1507(3) 0.34206(15) 0.7456(3) 0.0434(9) Uani d . 1 1
H H24 0.1278 0.3210 0.7969 0.052 Uiso calc R 1 1
C C25 0.0942(3) 0.34335(15) 0.6479(3) 0.0428(9) Uani d . 1 1
C C26 0.1283(3) 0.37557(17) 0.5735(4) 0.0528(11) Uani d . 1 1
H H26 0.0900 0.3769 0.5084 0.063 Uiso calc R 1 1
C C27 0.2194(3) 0.40591(15) 0.5956(4) 0.0479(10) Uani d . 1 1
H H27 0.2415 0.4275 0.5447 0.058 Uiso calc R 1 1
O O9 0.0065(2) 0.31212(11) 0.6231(2) 0.0548(7) Uani d . 1 1
H H9A -0.0056 0.2951 0.6737 0.082 Uiso calc R 1 1
N N4 0.3258(2) 0.26513(11) 0.6264(3) 0.0389(7) Uani d . 1 1
H H4A 0.2840 0.2915 0.6447 0.047 Uiso calc R 1 1
H H4B 0.2991 0.2535 0.5637 0.047 Uiso calc R 1 1
O O10 0.50697(18) 0.21246(10) 0.6586(2) 0.0396(6) Uani d . 1 1
C C28 0.4328(3) 0.18951(14) 0.6989(3) 0.0360(8) Uani d . 1 1
O O11 0.4391(2) 0.14462(10) 0.7387(2) 0.0448(6) Uani d . 1 1
C C29 0.3300(3) 0.22191(14) 0.7017(3) 0.0394(9) Uani d . 1 1
H H29 0.3360 0.2387 0.7695 0.047 Uiso calc R 1 1
C C30 0.2260(3) 0.18813(15) 0.6932(3) 0.0425(9) Uani d . 1 1
H H30A 0.2380 0.1583 0.7394 0.051 Uiso calc R 1 1
H H30B 0.1693 0.2093 0.7166 0.051 Uiso calc R 1 1
C C31 0.1882(3) 0.16788(15) 0.5888(3) 0.0462(10) Uani d . 1 1
C C32 0.0857(3) 0.18068(18) 0.5424(4) 0.0610(13) Uani d . 1 1
H H32 0.0437 0.2038 0.5756 0.073 Uiso calc R 1 1
C C33 0.0455(4) 0.16009(19) 0.4494(4) 0.0635(13) Uani d . 1 1
H H33 -0.0248 0.1676 0.4228 0.076 Uiso calc R 1 1
C C34 0.1067(4) 0.1288(2) 0.3951(4) 0.0661(13) Uani d . 1 1
C C35 0.2115(4) 0.1169(2) 0.4365(5) 0.0740(16) Uani d . 1 1
H H35 0.2556 0.0973 0.3986 0.089 Uiso calc R 1 1
C C36 0.2488(3) 0.13418(18) 0.5326(4) 0.0577(12) Uani d . 1 1
H H36 0.3163 0.1234 0.5618 0.069 Uiso calc R 1 1
O O12 0.0715(3) 0.10594(17) 0.3024(3) 0.0922(12) Uani d . 1 1
H H12 0.0108 0.1164 0.2828 0.138 Uiso calc R 1 1
Ni Ni3 0.64300(3) 0.280740(15) 0.46105(4) 0.03642(11) Uani d . 1 1
N N5 0.8050(2) 0.28923(12) 0.4539(2) 0.0386(7) Uani d . 1 1
H H5A 0.8411 0.2779 0.5133 0.046 Uiso calc R 1 1
H H5B 0.8243 0.2689 0.4029 0.046 Uiso calc R 1 1
O O13 0.64711(19) 0.36165(10) 0.4467(2) 0.0436(7) Uani d . 1 1
C C37 0.7391(3) 0.38049(14) 0.4409(3) 0.0422(9) Uani d . 1 1
O O14 0.7563(2) 0.42996(10) 0.4409(3) 0.0553(8) Uani d . 1 1
C C38 0.8346(3) 0.34438(14) 0.4360(3) 0.0437(10) Uani d . 1 1
H H38 0.8876 0.3543 0.4937 0.052 Uiso calc R 1 1
C C39 0.8885(3) 0.35072(18) 0.3408(4) 0.0565(11) Uani d . 1 1
H H39A 0.9092 0.3874 0.3347 0.068 Uiso calc R 1 1
H H39B 0.9534 0.3297 0.3476 0.068 Uiso calc R 1 1
C C40 0.8211(3) 0.33499(17) 0.2459(4) 0.0558(11) Uani d . 1 1
C C41 0.7431(4) 0.3691(2) 0.1951(4) 0.0692(14) Uani d . 1 1
H H41 0.7337 0.4022 0.2234 0.083 Uiso calc R 1 1
C C42 0.6809(4) 0.3557(2) 0.1066(4) 0.0690(13) Uani d . 1 1
H H42 0.6305 0.3795 0.0763 0.083 Uiso calc R 1 1
C C43 0.6922(3) 0.30699(17) 0.0614(3) 0.0530(11) Uani d . 1 1
C C44 0.7645(4) 0.27061(18) 0.1084(3) 0.0602(12) Uani d . 1 1
H H44 0.7697 0.2370 0.0807 0.072 Uiso calc R 1 1
C C45 0.8300(3) 0.2852(2) 0.1989(3) 0.0555(10) Uani d . 1 1
H H45 0.8807 0.2613 0.2285 0.067 Uiso calc R 1 1
O O15 0.6373(3) 0.29244(14) -0.0297(2) 0.0757(9) Uani d . 1 1
H H15A 0.5968 0.3163 -0.0512 0.114 Uiso calc R 1 1
N N6 0.5834(3) 0.26790(13) 0.3064(3) 0.0452(8) Uani d . 1 1
H H6B 0.5877 0.2980 0.2706 0.054 Uiso calc R 1 1
H H6C 0.6232 0.2432 0.2793 0.054 Uiso calc R 1 1
O O16 0.48472(19) 0.27843(10) 0.4722(2) 0.0409(6) Uani d . 1 1
C C46 0.4195(3) 0.26377(15) 0.3922(3) 0.0444(9) Uani d . 1 1
O O17 0.3229(2) 0.26011(14) 0.3935(3) 0.0698(9) Uani d . 1 1
C C47 0.4695(3) 0.25007(15) 0.2987(3) 0.0442(9) Uani d . 1 1
H H47 0.4292 0.2676 0.2395 0.053 Uiso calc R 1 1
C C48 0.4619(3) 0.18945(15) 0.2818(3) 0.0463(10) Uani d . 1 1
H H48A 0.5085 0.1722 0.3361 0.056 Uiso calc R 1 1
H H48B 0.3891 0.1783 0.2880 0.056 Uiso calc R 1 1
C C49 0.4916(3) 0.17103(14) 0.1804(3) 0.0416(9) Uani d . 1 1
C C50 0.4162(3) 0.17076(15) 0.0914(3) 0.0483(10) Uani d . 1 1
H H50 0.3466 0.1820 0.0961 0.058 Uiso calc R 1 1
C C51 0.4432(3) 0.15440(15) -0.0011(3) 0.0452(9) Uani d . 1 1
H H51 0.3914 0.1545 -0.0580 0.054 Uiso calc R 1 1
C C52 0.5463(3) 0.13756(15) -0.0125(3) 0.0435(9) Uani d . 1 1
C C53 0.6209(3) 0.13709(17) 0.0737(3) 0.0522(11) Uani d . 1 1
H H53 0.6900 0.1252 0.0684 0.063 Uiso calc R 1 1
C C54 0.5945(3) 0.15397(16) 0.1677(3) 0.0481(10) Uani d . 1 1
H H54 0.6469 0.1539 0.2240 0.058 Uiso calc R 1 1
O O18 0.5789(2) 0.12088(11) -0.1018(2) 0.0493(7) Uani d . 1 1
H H18A 0.5288 0.1227 -0.1478 0.074 Uiso calc R 1 1
O O3M 1.0553(3) -0.02010(15) 0.5593(3) 0.0815(10) Uiso d . 1 1
C C1M 0.7126(3) 0.32667(13) 0.6751(3) 0.0384(9) Uani d . 1 1
H H1M1 0.7859 0.3200 0.6652 0.058 Uiso calc R 1 1
H H1M2 0.7049 0.3250 0.7470 0.058 Uiso calc R 1 1
H H1M3 0.6923 0.3611 0.6492 0.058 Uiso calc R 1 1
O O2M 0.8596(5) 0.1098(2) 0.2522(4) 0.1298(17) Uiso d . 1 1
C C3M 1.0306(5) 0.0038(3) 0.4648(5) 0.0954(18) Uiso d . 1 1
C C2M 0.8170(8) 0.0539(4) 0.2325(7) 0.140(3) Uiso d . 1 1
O O4M 0.6264(6) 0.4805(3) 0.9009(6) 0.177(3) Uiso d . 1 1
C C4M 0.5490(9) 0.5181(5) 0.9249(9) 0.172(4) Uiso d . 1 1
O O5M 0.3634(7) 0.3045(4) 1.0147(6) 0.215(3) Uiso d . 1 1
C C5M 0.2700(8) 0.3219(4) 1.0342(7) 0.142(3) Uiso d . 1 1

loop_
_atom_site_aniso_label
_atom_site_aniso_U_11
_atom_site_aniso_U_22
_atom_site_aniso_U_33
_atom_site_aniso_U_12
_atom_site_aniso_U_13
_atom_site_aniso_U_23
Ni1 0.0304(2) 0.0249(2) 0.0472(3) -0.00070(19) -0.0011(2) -0.0033(2)
O1M 0.0297(11) 0.0255(12) 0.0488(14) -0.0037(11) -0.0001(11) -0.0059(13)
N1 0.0360(15) 0.0412(16) 0.053(2) -0.0085(15) 0.0067(14) -0.0080(17)
O1 0.0336(12) 0.0317(13) 0.0440(16) -0.0004(10) -0.0013(12) -0.0034(11)
C1 0.0353(19) 0.0343(18) 0.050(3) -0.0008(16) -0.0009(19) -0.0015(18)
O2 0.0377(14) 0.0554(16) 0.0489(18) -0.0156(12) -0.0075(12) 0.0015(13)
C2 0.0403(18) 0.039(2) 0.048(2) -0.0038(16) 0.0012(17) -0.0046(17)
C3 0.043(2) 0.053(2) 0.047(3) -0.0058(18) 0.0026(19) 0.005(2)
C4 0.044(2) 0.045(2) 0.052(3) 0.0069(18) -0.0030(19) 0.0143(19)
C5 0.048(2) 0.051(2) 0.066(3) 0.001(2) -0.001(2) 0.016(2)
C6 0.061(3) 0.060(3) 0.065(3) 0.022(2) 0.014(2) 0.008(2)
C7 0.062(3) 0.043(2) 0.072(3) 0.015(2) 0.007(2) 0.014(2)
C8 0.068(3) 0.039(2) 0.079(4) 0.011(2) 0.018(3) 0.014(2)
C9 0.043(2) 0.054(2) 0.075(3) 0.0042(19) 0.016(2) 0.011(2)
O3 0.092(2) 0.0403(16) 0.098(3) 0.0149(17) 0.017(2) -0.0075(17)
N2 0.0390(16) 0.0276(15) 0.055(2) -0.0005(13) -0.0062(16) 0.0028(15)
O4 0.0306(12) 0.0285(13) 0.0505(16) -0.0010(10) -0.0018(11) -0.0048(12)
C10 0.0255(16) 0.0301(17) 0.049(3) -0.0015(14) -0.0118(17) -0.0123(17)
O5 0.0422(14) 0.0469(15) 0.0460(18) 0.0047(12) -0.0009(13) -0.0061(13)
C11 0.0377(19) 0.0246(16) 0.057(3) 0.0008(15) -0.0040(18) -0.0050(17)
C12 0.047(2) 0.0325(19) 0.074(3) 0.0084(17) -0.009(2) -0.012(2)
C13 0.044(2) 0.0233(17) 0.056(3) 0.0032(15) -0.004(2) -0.0103(17)
C14 0.045(2) 0.0256(17) 0.069(3) 0.0033(16) 0.003(2) -0.0084(18)
C15 0.039(2) 0.0322(19) 0.067(3) 0.0031(16) -0.009(2) -0.0080(19)
C16 0.046(2) 0.0349(19) 0.061(3) 0.0006(17) 0.001(2) -0.0070(19)
C17 0.056(2) 0.0332(19) 0.051(3) -0.0023(18) 0.001(2) -0.0068(18)
C18 0.049(2) 0.042(2) 0.055(3) 0.0013(18) -0.013(2) -0.004(2)
O6 0.0456(15) 0.0383(14) 0.079(2) -0.0074(12) -0.0034(15) -0.0070(14)
Ni2 0.0298(2) 0.0241(2) 0.0525(3) -0.00098(18) 0.0001(2) -0.0018(2)
N3 0.0310(15) 0.0288(15) 0.046(2) 0.0016(12) -0.0017(14) 0.0017(14)
O7 0.0397(13) 0.0277(12) 0.0528(17) -0.0013(10) -0.0032(12) 0.0049(11)
C19 0.0345(18) 0.035(2) 0.049(3) -0.0052(15) -0.0072(18) 0.0006(18)
O8 0.087(2) 0.0409(14) 0.0453(18) -0.0113(15) -0.0201(16) -0.0072(14)
C20 0.0369(19) 0.0251(16) 0.047(2) -0.0045(15) -0.0018(17) -0.0022(16)
C21 0.040(2) 0.0293(17) 0.055(3) -0.0007(15) -0.0047(18) -0.0007(17)
C22 0.0329(18) 0.0289(17) 0.055(3) 0.0049(15) 0.0039(18) 0.0020(17)
C23 0.038(2) 0.049(2) 0.047(3) -0.0048(17) 0.0014(19) 0.0023(19)
C24 0.0348(18) 0.048(2) 0.046(2) -0.0067(17) 0.0018(18) 0.0051(18)
C25 0.0280(17) 0.046(2) 0.054(3) 0.0023(16) 0.0039(18) 0.0057(19)
C26 0.036(2) 0.054(2) 0.065(3) 0.0026(18) -0.009(2) 0.025(2)
C27 0.038(2) 0.041(2) 0.063(3) 0.0026(17) 0.001(2) 0.017(2)
O9 0.0318(13) 0.0611(17) 0.069(2) -0.0089(12) -0.0054(13) 0.0149(15)
N4 0.0329(15) 0.0278(14) 0.056(2) -0.0001(12) 0.0029(14) -0.0076(14)
O10 0.0294(11) 0.0236(11) 0.0647(18) -0.0029(11) 0.0007(12) 0.0042(13)
C28 0.0399(19) 0.0334(18) 0.032(2) -0.0048(15) -0.0058(16) -0.0072(16)
O11 0.0424(14) 0.0324(13) 0.0554(18) -0.0034(11) -0.0123(13) 0.0062(12)
C29 0.0352(18) 0.041(2) 0.041(2) -0.0084(15) -0.0010(16) -0.0060(16)
C30 0.0379(19) 0.0405(19) 0.048(3) -0.0036(16) -0.0008(18) 0.0030(18)
C31 0.038(2) 0.0355(19) 0.063(3) -0.0091(17) -0.001(2) -0.0093(19)
C32 0.049(2) 0.059(3) 0.071(3) 0.015(2) -0.010(2) -0.023(2)
C33 0.051(2) 0.057(3) 0.082(4) 0.006(2) 0.001(3) -0.014(3)
C34 0.060(3) 0.068(3) 0.067(3) 0.003(2) -0.009(2) -0.021(3)
C35 0.050(3) 0.064(3) 0.106(4) 0.004(2) 0.001(3) -0.040(3)
C36 0.033(2) 0.059(3) 0.077(3) 0.0037(19) -0.011(2) -0.029(2)
O12 0.081(3) 0.101(3) 0.090(3) 0.010(2) -0.006(2) -0.033(2)
Ni3 0.0310(2) 0.0278(2) 0.0490(3) -0.00175(18) -0.0016(2) -0.0004(2)
N5 0.0376(15) 0.0345(15) 0.0420(17) 0.0044(15) -0.0027(13) -0.0044(15)
O13 0.0316(13) 0.0301(13) 0.067(2) -0.0019(11) -0.0009(13) 0.0051(13)
C37 0.044(2) 0.0297(18) 0.052(3) -0.0033(16) 0.0003(19) 0.0033(17)
O14 0.0427(15) 0.0307(13) 0.091(2) -0.0059(12) 0.0022(15) 0.0084(14)
C38 0.0322(18) 0.0358(19) 0.064(3) -0.0066(15) 0.0073(19) -0.0021(18)
C39 0.051(2) 0.051(2) 0.068(3) -0.008(2) 0.008(2) -0.003(2)
C40 0.040(2) 0.053(3) 0.074(3) -0.0022(19) 0.009(2) 0.008(2)
C41 0.077(3) 0.060(3) 0.068(4) 0.013(3) -0.004(3) 0.011(3)
C42 0.078(3) 0.060(3) 0.064(3) 0.022(3) -0.011(3) 0.004(3)
C43 0.052(2) 0.063(3) 0.040(2) 0.010(2) -0.007(2) 0.008(2)
C44 0.073(3) 0.055(3) 0.052(3) 0.023(2) 0.003(2) -0.001(2)
C45 0.054(2) 0.062(3) 0.049(2) 0.008(2) 0.0030(19) 0.004(2)
O15 0.084(2) 0.072(2) 0.065(2) 0.028(2) -0.0147(17) -0.0137(19)
N6 0.0452(17) 0.0402(17) 0.048(2) -0.0112(14) -0.0028(15) 0.0045(15)
O16 0.0355(12) 0.0340(14) 0.0521(16) -0.0046(12) 0.0008(12) -0.0027(13)
C46 0.0300(19) 0.045(2) 0.054(3) -0.0014(16) -0.0109(18) 0.0026(19)
O17 0.0342(16) 0.100(3) 0.071(2) -0.0017(15) -0.0130(14) 0.0005(19)
C47 0.042(2) 0.044(2) 0.043(3) -0.0003(17) -0.0103(18) 0.0034(18)
C48 0.043(2) 0.043(2) 0.050(3) -0.0106(17) -0.0079(19) 0.0107(19)
C49 0.042(2) 0.0322(18) 0.048(2) -0.0059(16) -0.0057(18) 0.0027(17)
C50 0.0361(19) 0.045(2) 0.061(3) -0.0011(17) -0.0061(19) 0.000(2)
C51 0.040(2) 0.051(2) 0.040(2) -0.0015(17) -0.0104(18) 0.0021(19)
C52 0.043(2) 0.043(2) 0.044(2) -0.0086(17) 0.0039(19) 0.0094(18)
C53 0.041(2) 0.056(2) 0.056(3) -0.0042(19) -0.009(2) 0.019(2)
C54 0.039(2) 0.059(3) 0.044(3) -0.0040(19) -0.0073(19) 0.007(2)
O18 0.0405(14) 0.0566(16) 0.0477(18) -0.0053(13) -0.0080(13) 0.0044(14)
C1M 0.0333(17) 0.0302(18) 0.051(2) -0.0019(15) 0.0035(17) -0.0046(17)

loop_
_atom_type_symbol
_atom_type_description
_atom_type_scat_dispersion_real
_atom_type_scat_dispersion_imag
_atom_type_scat_source
Ni Ni 0.3393 1.1124 'International Tables Vol C Tables 4.2.6.8 and 6.1.1.4'
C C 0.0033 0.0016 'International Tables Vol C Tables 4.2.6.8 and 6.1.1.4'
H H 0.0000 0.0000 'International Tables Vol C Tables 4.2.6.8 and 6.1.1.4'
N N 0.0061 0.0033 'International Tables Vol C Tables 4.2.6.8 and 6.1.1.4'
O O 0.0106 0.0060 'International Tables Vol C Tables 4.2.6.8 and 6.1.1.4'

loop_
_geom_angle_atom_site_label_1
_geom_angle_atom_site_label_2
_geom_angle_atom_site_label_3
_geom_angle
O1 Ni1 N1 82.06(11)
O1 Ni1 O4 91.83(10)
N1 Ni1 O4 171.72(11)
O1 Ni1 N2 92.38(11)
N1 Ni1 N2 97.58(14)
O4 Ni1 N2 77.00(12)
O1 Ni1 O1M 88.80(9)
N1 Ni1 O1M 103.90(12)
O4 Ni1 O1M 81.44(9)
N2 Ni1 O1M 158.43(11)
O1 Ni1 O10 167.32(10)
N1 Ni1 O10 95.69(11)
O4 Ni1 O10 91.47(10)
N2 Ni1 O10 100.29(11)
O1M Ni1 O10 79.59(9)
C1M O1M Ni2 119.9(2)
C1M O1M Ni1 117.8(2)
Ni2 O1M Ni1 99.59(10)
C1M O1M Ni3 119.8(2)
Ni2 O1M Ni3 97.17(10)
Ni1 O1M Ni3 98.01(10)
C2 N1 Ni1 111.6(2)
C2 N1 H1A 109.3
Ni1 N1 H1A 109.3
C2 N1 H1B 109.3
Ni1 N1 H1B 109.3
H1A N1 H1B 108.0
C1 O1 Ni1 114.0(2)
O2 C1 O1 122.4(4)
O2 C1 C2 117.0(4)
O1 C1 C2 120.6(3)
N1 C2 C1 110.1(3)
N1 C2 C3 112.8(3)
C1 C2 C3 110.8(3)
N1 C2 H2 107.6
C1 C2 H2 107.6
C3 C2 H2 107.6
C4 C3 C2 116.2(3)
C4 C3 H3A 108.2
C2 C3 H3A 108.2
C4 C3 H3B 108.2
C2 C3 H3B 108.2
H3A C3 H3B 107.4
C9 C4 C5 116.6(4)
C9 C4 C3 121.6(4)
C5 C4 C3 121.7(4)
C6 C5 C4 123.3(4)
C6 C5 H5 118.4
C4 C5 H5 118.4
C5 C6 C7 119.6(4)
C5 C6 H6 120.2
C7 C6 H6 120.2
O3 C7 C8 118.1(4)
O3 C7 C6 123.8(4)
C8 C7 C6 118.1(4)
C7 C8 C9 120.1(4)
C7 C8 H8 119.9
C9 C8 H8 119.9
C4 C9 C8 122.2(4)
C4 C9 H9 118.9
C8 C9 H9 118.9
C7 O3 H3 109.5
C11 N2 Ni1 106.6(2)
C11 N2 H2A 110.4
Ni1 N2 H2A 110.4
C11 N2 H2B 110.4
Ni1 N2 H2B 110.4
H2A N2 H2B 108.6
C10 O4 Ni1 113.5(2)
C10 O4 Ni3 130.1(2)
Ni1 O4 Ni3 99.65(10)
O5 C10 O4 124.9(4)
O5 C10 C11 119.2(3)
O4 C10 C11 115.8(3)
N2 C11 C12 112.5(3)
N2 C11 C10 109.0(3)
C12 C11 C10 114.6(3)
N2 C11 H11 106.7
C12 C11 H11 106.7
C10 C11 H11 106.7
C13 C12 C11 114.2(3)
C13 C12 H12A 108.7
C11 C12 H12A 108.7
C13 C12 H12B 108.7
C11 C12 H12B 108.7
H12A C12 H12B 107.6
C18 C13 C14 116.2(4)
C18 C13 C12 120.5(4)
C14 C13 C12 123.3(4)
C13 C14 C15 123.6(4)
C13 C14 H14 118.2
C15 C14 H14 118.2
C14 C15 C16 118.2(4)
C14 C15 H15 120.9
C16 C15 H15 120.9
O6 C16 C17 123.5(4)
O6 C16 C15 117.0(4)
C17 C16 C15 119.4(4)
C16 C17 C18 120.2(4)
C16 C17 H17 119.9
C18 C17 H17 119.9
C13 C18 C17 122.2(4)
C13 C18 H18 118.9
C17 C18 H18 118.9
C16 O6 H6A 109.5
O7 Ni2 O16 170.42(10)
O7 Ni2 O10 94.22(10)
O16 Ni2 O10 92.13(11)
O7 Ni2 O1M 93.04(10)
O16 Ni2 O1M 80.85(9)
O10 Ni2 O1M 81.11(9)
O7 Ni2 N3 82.47(11)
O16 Ni2 N3 90.61(12)
O10 Ni2 N3 174.38(12)
O1M Ni2 N3 94.50(11)
O7 Ni2 N4 93.59(11)
O16 Ni2 N4 94.65(11)
O10 Ni2 N4 79.10(10)
O1M Ni2 N4 159.52(10)
N3 Ni2 N4 105.56(11)
C20 N3 Ni2 110.8(2)
C20 N3 H3C 109.5
Ni2 N3 H3C 109.5
C20 N3 H3D 109.5
Ni2 N3 H3D 109.5
H3C N3 H3D 108.1
C19 O7 Ni2 115.0(3)
O8 C19 O7 121.6(4)
O8 C19 C20 118.1(3)
O7 C19 C20 120.3(4)
N3 C20 C19 110.3(3)
N3 C20 C21 111.5(3)
C19 C20 C21 111.0(3)
N3 C20 H20 108.0
C19 C20 H20 108.0
C21 C20 H20 108.0
C22 C21 C20 113.8(3)
C22 C21 H21A 108.8
C20 C21 H21A 108.8
C22 C21 H21B 108.8
C20 C21 H21B 108.8
H21A C21 H21B 107.7
C23 C22 C27 117.2(3)
C23 C22 C21 121.2(4)
C27 C22 C21 121.4(3)
C22 C23 C24 122.6(4)
C22 C23 H23 118.7
C24 C23 H23 118.7
C25 C24 C23 118.5(4)
C25 C24 H24 120.7
C23 C24 H24 120.7
O9 C25 C26 119.0(4)
O9 C25 C24 121.2(3)
C26 C25 C24 119.8(4)
C25 C26 C27 120.0(4)
C25 C26 H26 120.0
C27 C26 H26 120.0
C26 C27 C22 121.8(4)
C26 C27 H27 119.1
C22 C27 H27 119.1
C25 O9 H9A 109.5
C29 N4 Ni2 106.4(2)
C29 N4 H4A 110.5
Ni2 N4 H4A 110.5
C29 N4 H4B 110.5
Ni2 N4 H4B 110.5
H4A N4 H4B 108.6
C28 O10 Ni2 115.7(2)
C28 O10 Ni1 139.6(2)
Ni2 O10 Ni1 99.64(10)
O11 C28 O10 125.3(3)
O11 C28 C29 119.3(3)
O10 C28 C29 115.3(3)
N4 C29 C28 110.2(3)
N4 C29 C30 113.5(3)
C28 C29 C30 114.0(3)
N4 C29 H29 106.2
C28 C29 H29 106.2
C30 C29 H29 106.2
C31 C30 C29 115.5(3)
C31 C30 H30A 108.4
C29 C30 H30A 108.4
C31 C30 H30B 108.4
C29 C30 H30B 108.4
H30A C30 H30B 107.5
C32 C31 C36 116.2(4)
C32 C31 C30 120.0(4)
C36 C31 C30 123.8(4)
C33 C32 C31 121.7(4)
C33 C32 H32 119.2
C31 C32 H32 119.2
C34 C33 C32 121.0(4)
C34 C33 H33 119.5
C32 C33 H33 119.5
C33 C34 O12 124.4(4)
C33 C34 C35 119.1(5)
O12 C34 C35 116.4(4)
C36 C35 C34 119.8(4)
C36 C35 H35 120.1
C34 C35 H35 120.1
C35 C36 C31 121.9(4)
C35 C36 H36 119.1
C31 C36 H36 119.1
C34 O12 H12 109.5
O16 Ni3 O13 94.09(10)
O16 Ni3 N5 175.41(12)
O13 Ni3 N5 81.74(11)
O16 Ni3 O4 91.53(10)
O13 Ni3 O4 168.31(11)
N5 Ni3 O4 92.24(11)
O16 Ni3 N6 79.74(12)
O13 Ni3 N6 94.34(12)
N5 Ni3 N6 102.40(12)
O4 Ni3 N6 96.75(11)
O16 Ni3 O1M 80.37(9)
O13 Ni3 O1M 90.18(11)
N5 Ni3 O1M 97.66(10)
O4 Ni3 O1M 80.65(10)
N6 Ni3 O1M 159.86(10)
C38 N5 Ni3 112.1(2)
C38 N5 H5A 109.2
Ni3 N5 H5A 109.2
C38 N5 H5B 109.2
Ni3 N5 H5B 109.2
H5A N5 H5B 107.9
C37 O13 Ni3 114.5(2)
O13 C37 O14 122.0(3)
O13 C37 C38 120.7(3)
O14 C37 C38 117.3(3)
N5 C38 C39 112.5(3)
N5 C38 C37 110.4(3)
C39 C38 C37 114.1(4)
N5 C38 H38 106.4
C39 C38 H38 106.4
C37 C38 H38 106.4
C40 C39 C38 113.7(4)
C40 C39 H39A 108.8
C38 C39 H39A 108.8
C40 C39 H39B 108.8
C38 C39 H39B 108.8
H39A C39 H39B 107.7
C41 C40 C45 115.2(5)
C41 C40 C39 122.0(4)
C45 C40 C39 122.8(4)
C42 C41 C40 123.1(5)
C42 C41 H41 118.5
C40 C41 H41 118.5
C41 C42 C43 120.6(5)
C41 C42 H42 119.7
C43 C42 H42 119.7
O15 C43 C42 123.4(4)
O15 C43 C44 116.7(4)
C42 C43 C44 119.9(4)
C43 C44 C45 119.1(4)
C43 C44 H44 120.5
C45 C44 H44 120.5
C44 C45 C40 122.1(4)
C44 C45 H45 118.9
C40 C45 H45 118.9
C43 O15 H15A 109.5
C47 N6 Ni3 110.1(2)
C47 N6 H6B 109.6
Ni3 N6 H6B 109.6
C47 N6 H6C 109.6
Ni3 N6 H6C 109.6
H6B N6 H6C 108.2
C46 O16 Ni3 118.9(2)
C46 O16 Ni2 139.0(2)
Ni3 O16 Ni2 101.34(11)
O17 C46 O16 122.8(4)
O17 C46 C47 120.9(4)
O16 C46 C47 116.3(3)
C46 C47 N6 111.6(3)
C46 C47 C48 108.9(3)
N6 C47 C48 110.6(3)
C46 C47 H47 108.6
N6 C47 H47 108.6
C48 C47 H47 108.6
C49 C48 C47 114.6(3)
C49 C48 H48A 108.6
C47 C48 H48A 108.6
C49 C48 H48B 108.6
C47 C48 H48B 108.6
H48A C48 H48B 107.6
C54 C49 C50 116.2(4)
C54 C49 C48 122.4(4)
C50 C49 C48 121.5(4)
C51 C50 C49 121.6(4)
C51 C50 H50 119.2
C49 C50 H50 119.2
C50 C51 C52 121.5(4)
C50 C51 H51 119.3
C52 C51 H51 119.3
O18 C52 C53 117.4(4)
O18 C52 C51 124.8(4)
C53 C52 C51 117.8(4)
C54 C53 C52 121.1(4)
C54 C53 H53 119.5
C52 C53 H53 119.5
C53 C54 C49 121.8(4)
C53 C54 H54 119.1
C49 C54 H54 119.1
C52 O18 H18A 109.5
O1M C1M H1M1 109.5
O1M C1M H1M2 109.5
H1M1 C1M H1M2 109.5
O1M C1M H1M3 109.5
H1M1 C1M H1M3 109.5
H1M2 C1M H1M3 109.5

loop_
_geom_bond_atom_site_label_1
_geom_bond_atom_site_label_2
_geom_bond_distance
Ni1 O1 2.051(2)
Ni1 N1 2.060(3)
Ni1 O4 2.067(3)
Ni1 N2 2.089(3)
Ni1 O1M 2.089(3)
Ni1 O10 2.098(2)
O1M C1M 1.413(4)
O1M Ni2 2.067(2)
O1M Ni3 2.109(2)
N1 C2 1.490(5)
N1 H1A 0.9000
N1 H1B 0.9000
O1 C1 1.272(5)
C1 O2 1.268(4)
C1 C2 1.504(5)
C2 C3 1.544(5)
C2 H2 0.9800
C3 C4 1.506(6)
C3 H3A 0.9700
C3 H3B 0.9700
C4 C9 1.360(6)
C4 C5 1.415(6)
C5 C6 1.336(6)
C5 H5 0.9300
C6 C7 1.421(6)
C6 H6 0.9300
C7 O3 1.368(5)
C7 C8 1.392(6)
C8 C9 1.392(6)
C8 H8 0.9300
C9 H9 0.9300
O3 H3 0.8200
N2 C11 1.473(5)
N2 H2A 0.9000
N2 H2B 0.9000
O4 C10 1.256(4)
O4 Ni3 2.080(2)
C10 O5 1.251(4)
C10 C11 1.541(5)
C11 C12 1.538(5)
C11 H11 0.9800
C12 C13 1.488(5)
C12 H12A 0.9700
C12 H12B 0.9700
C13 C18 1.361(6)
C13 C14 1.381(6)
C14 C15 1.382(5)
C14 H14 0.9300
C15 C16 1.392(6)
C15 H15 0.9300
C16 O6 1.356(5)
C16 C17 1.364(6)
C17 C18 1.393(6)
C17 H17 0.9300
C18 H18 0.9300
O6 H6A 0.8200
Ni2 O7 2.030(3)
Ni2 O16 2.036(3)
Ni2 O10 2.056(3)
Ni2 N3 2.069(3)
Ni2 N4 2.074(3)
N3 C20 1.496(5)
N3 H3C 0.9000
N3 H3D 0.9000
O7 C19 1.263(4)
C19 O8 1.255(5)
C19 C20 1.518(5)
C20 C21 1.546(5)
C20 H20 0.9800
C21 C22 1.505(5)
C21 H21A 0.9700
C21 H21B 0.9700
C22 C23 1.374(5)
C22 C27 1.387(6)
C23 C24 1.398(5)
C23 H23 0.9300
C24 C25 1.390(6)
C24 H24 0.9300
C25 O9 1.365(5)
C25 C26 1.378(6)
C26 C27 1.382(6)
C26 H26 0.9300
C27 H27 0.9300
O9 H9A 0.8200
N4 C29 1.471(5)
N4 H4A 0.9000
N4 H4B 0.9000
O10 C28 1.265(4)
C28 O11 1.250(4)
C28 C29 1.535(5)
C29 C30 1.556(5)
C29 H29 0.9800
C30 C31 1.486(6)
C30 H30A 0.9700
C30 H30B 0.9700
C31 C32 1.397(6)
C31 C36 1.409(6)
C32 C33 1.367(6)
C32 H32 0.9300
C33 C34 1.362(6)
C33 H33 0.9300
C34 O12 1.371(6)
C34 C35 1.397(7)
C35 C36 1.363(7)
C35 H35 0.9300
C36 H36 0.9300
O12 H12 0.8200
Ni3 O16 2.013(2)
Ni3 O13 2.060(3)
Ni3 N5 2.060(3)
Ni3 N6 2.102(3)
N5 C38 1.472(5)
N5 H5A 0.9000
N5 H5B 0.9000
O13 C37 1.261(4)
C37 O14 1.272(4)
C37 C38 1.517(5)
C38 C39 1.497(6)
C38 H38 0.9800
C39 C40 1.475(7)
C39 H39A 0.9700
C39 H39B 0.9700
C40 C41 1.413(7)
C40 C45 1.414(7)
C41 C42 1.363(7)
C41 H41 0.9300
C42 C43 1.383(7)
C42 H42 0.9300
C43 O15 1.358(5)
C43 C44 1.387(6)
C44 C45 1.411(6)
C44 H44 0.9300
C45 H45 0.9300
O15 H15A 0.8200
N6 C47 1.494(5)
N6 H6B 0.9000
N6 H6C 0.9000
O16 C46 1.307(5)
C46 O17 1.219(4)
C46 C47 1.483(6)
C47 C48 1.553(5)
C47 H47 0.9800
C48 C49 1.497(6)
C48 H48A 0.9700
C48 H48B 0.9700
C49 C54 1.392(5)
C49 C50 1.414(5)
C50 C51 1.361(6)
C50 H50 0.9300
C51 C52 1.390(5)
C51 H51 0.9300
C52 O18 1.352(5)
C52 C53 1.381(6)
C53 C54 1.381(6)
C53 H53 0.9300
C54 H54 0.9300
O18 H18A 0.8200
O3M C3M 1.382(7)
C1M H1M1 0.9600
C1M H1M2 0.9600
C1M H1M3 0.9600
O2M C2M 1.526(10)
O4M C4M 1.423(12)
O5M C5M 1.306(11)

loop_
_geom_hbond_atom_site_label_D
_geom_hbond_atom_site_label_H
_geom_hbond_atom_site_label_A
_geom_hbond_site_symmetry_A
_geom_hbond_distance_DH
_geom_hbond_distance_HA
_geom_hbond_distance_DA
_geom_hbond_angle_DHA
N1 H1A O15 1_556 0.90 2.26 3.082(4) 153
N1 H1B O18 1_556 0.90 2.20 3.042(4) 157
O3 H3 O3M . 0.82 1.79 2.601(5) 170
O6 H6A O14 2_646 0.82 1.88 2.685(4) 166
N3 H3C O13 . 0.90 2.36 3.174(4) 150
O9 H9A O2 1_455 0.82 1.78 2.597(4) 173
N4 H4B O17 . 0.90 2.29 3.050(5) 142
O12 H12 O2M 1_455 0.82 1.90 2.669(7) 155
N5 H5A O1 . 0.90 2.46 3.251(4) 146
N5 H5A O9 1_655 0.90 2.54 3.216(4) 133
O15 H15A O8 1_554 0.82 2.02 2.815(4) 164
O15 H15A O7 1_554 0.82 2.47 2.983(4) 122
O18 H18A O11 1_554 0.82 1.84 2.638(4) 163
C1M H1M1 O1 . 0.96 2.52 3.042(4) 114
C30 H30A O11 . 0.97 2.55 2.893(5) 101
C38 H38 O9 1_655 0.98 2.38 3.178(5) 138
C54 H54 O5 . 0.93 2.42 3.338(5) 167
